data_2013769
loop_
_publ_author_name
'Reglinski, John'
'Taylor, Michelle K'
'Kennedy, Alan R'

_publ_section_title
;
 <i>N</i>,<i>N</i>'-Bis(2-methoxybenzylidene) adducts of
 ethane-1,2-diamine, propane-1,3-diamine and butane-1,4-diamine
;
_journal_issue 3
_journal_name_full 'Acta Crystallographica Section C'
_journal_page_first o169
_journal_page_last o172
_journal_paper_doi 10.1107/S0108270104001404
_journal_volume 60
_journal_year 2004
_chemical_formula_iupac 'C18 H20 N2 O2'
_chemical_formula_moiety 'C18 H20 N2 O2'
_chemical_formula_sum 'C18 H20 N2 O2'
_chemical_formula_weight 296.36
_chemical_melting_point 115
_chemical_name_common MeSalen
_chemical_name_systematic
;
N,N-bis(2-methoxybenzylidene)ethane-1,2-diamine
;
_space_group_IT_number 14
_symmetry_cell_setting monoclinic
_symmetry_space_group_name_Hall '-P 2yn'
_symmetry_space_group_name_H-M 'P 1 21/n 1'
_atom_sites_solution_hydrogens geom
_atom_sites_solution_primary direct
_atom_sites_solution_secondary difmap
_audit_creation_method SHELXL97
_cell_angle_alpha 90
_cell_angle_beta 96.3450(10)
_cell_angle_gamma 90
_cell_formula_units_Z 2
_cell_length_a 7.8727(2)
_cell_length_b 8.9846(2)
_cell_length_c 11.3927(3)
_cell_measurement_reflns_used 1815
_cell_measurement_temperature 123(2)
_cell_measurement_theta_max 27.5
_cell_measurement_theta_min 3.5
_cell_volume 800.90(3)
_computing_cell_refinement 'DENZO and COLLECT'
_computing_data_collection 'DENZO (Otwinowski & Minor, 1997) and COLLECT (Nonius, 1998)'
_computing_data_reduction DENZO
_computing_molecular_graphics 'ORTEPII (Johnson, 1976) and PLATON (Spek 2003)'
_computing_publication_material SHELXL97
_computing_structure_refinement 'SHELXL97 (Sheldrick, 1997) and WinGX (Farrugia, 1997)'
_computing_structure_solution 'SHELXS97 (Sheldrick, 1997)'
_diffrn_ambient_temperature 123(2)
_diffrn_measured_fraction_theta_full 0.986
_diffrn_measured_fraction_theta_max 0.986
_diffrn_measurement_device_type 'Nonius Kappa CCD area-detector'
_diffrn_measurement_method '\f and \w'
_diffrn_radiation_monochromator graphite
_diffrn_radiation_source 'fine-focus sealed tube'
_diffrn_radiation_type MoK\a
_diffrn_radiation_wavelength 0.71073
_diffrn_reflns_av_R_equivalents 0.037
_diffrn_reflns_av_sigmaI/netI 0.0285
_diffrn_reflns_limit_h_max 10
_diffrn_reflns_limit_h_min -10
_diffrn_reflns_limit_k_max 10
_diffrn_reflns_limit_k_min -11
_diffrn_reflns_limit_l_max 14
_diffrn_reflns_limit_l_min -14
_diffrn_reflns_number 9458
_diffrn_reflns_theta_full 27.45
_diffrn_reflns_theta_max 27.45
_diffrn_reflns_theta_min 3.45
_diffrn_standards_decay_% 0
_diffrn_standards_number 0
_exptl_absorpt_coefficient_mu 0.081
_exptl_absorpt_correction_type none
_exptl_crystal_colour colourless
_exptl_crystal_density_diffrn 1.229
_exptl_crystal_density_meas ?
_exptl_crystal_density_method 'not measured'
_exptl_crystal_description prism
_exptl_crystal_F_000 316
_exptl_crystal_size_max 0.5
_exptl_crystal_size_mid 0.5
_exptl_crystal_size_min 0.4
_refine_diff_density_max 0.264
_refine_diff_density_min -0.170
_refine_ls_extinction_method none
_refine_ls_goodness_of_fit_ref 1.021
_refine_ls_hydrogen_treatment constr
_refine_ls_matrix_type full
_refine_ls_number_parameters 101
_refine_ls_number_reflns 1815
_refine_ls_number_restraints 0
_refine_ls_restrained_S_all 1.021
_refine_ls_R_factor_all 0.0407
_refine_ls_R_factor_gt 0.0359
_refine_ls_shift/su_max 0.001
_refine_ls_shift/su_mean 0.000
_refine_ls_structure_factor_coef Fsqd
_refine_ls_weighting_details 'w = 1/[\s^2^(Fo^2^)+(0.0465P)^2^+0.2339P] where P=(Fo^2^+2Fc^2^)/3'
_refine_ls_weighting_scheme calc
_refine_ls_wR_factor_gt 0.0940
_refine_ls_wR_factor_ref 0.0978
_reflns_number_gt 1627
_reflns_number_total 1815
_reflns_threshold_expression I>2\s(I)
_cod_data_source_file fg1727.cif
_cod_data_source_block I
_cod_depositor_comments
;
 Marking atom 'Cg1' as a dummy atom.

 Antanas Vaitkus,
 2017-02-19

The following automatic conversions were performed:

'_exptl_crystal_density_meas' value 'not measured' was changed to '?'
- the value is perceived as not measured.

Automatic conversion script
Id: cif_fix_values 3008 2015-01-20 13:52:24Z robertas 
;
_cod_original_sg_symbol_H-M 'P 21/n'
_cod_database_code 2013769

loop_
_symmetry_equiv_pos_as_xyz
'x, y, z'
'-x+1/2, y+1/2, -z+1/2'
'-x, -y, -z'
'x-1/2, -y-1/2, z-1/2'

loop_
_atom_site_label
_atom_site_fract_x
_atom_site_fract_y
_atom_site_fract_z
_atom_site_U_iso_or_equiv
_atom_site_adp_type
_atom_site_calc_flag
_atom_site_refinement_flags
_atom_site_occupancy
_atom_site_disorder_assembly
_atom_site_disorder_group
_atom_site_type_symbol
O1 0.19421(9) 1.01402(8) 0.40164(6) 0.0244(2) Uani d . 1 . . O
N1 0.54895(11) 0.68924(9) 0.44732(7) 0.0225(2) Uani d . 1 . . N
C1 0.52413(13) 0.57243(10) 0.53260(9) 0.0239(2) Uani d . 1 . . C
H1A 0.4323 0.6017 0.5808 0.029 Uiso calc R 1 . . H
H1B 0.6307 0.5581 0.5862 0.029 Uiso calc R 1 . . H
C11 0.46301(12) 0.92395(10) 0.36019(8) 0.0189(2) Uani d . 1 . . C
C12 0.33329(12) 1.03201(11) 0.34116(8) 0.0189(2) Uani d . 1 . . C
C13 0.34965(13) 1.14917(11) 0.26279(8) 0.0220(2) Uani d . 1 . . C
H13 0.2627 1.2227 0.2508 0.026 Uiso calc R 1 . . H
C14 0.49296(13) 1.15812(12) 0.20244(9) 0.0256(2) Uani d . 1 . . C
H14 0.5030 1.2377 0.1487 0.031 Uiso calc R 1 . . H
C15 0.62209(13) 1.05223(12) 0.21951(9) 0.0271(2) Uani d . 1 . . C
H15 0.7199 1.0589 0.1778 0.033 Uiso calc R 1 . . H
C16 0.60611(13) 0.93660(11) 0.29828(9) 0.0234(2) Uani d . 1 . . C
H16 0.6944 0.8644 0.3104 0.028 Uiso calc R 1 . . H
C17 0.44935(12) 0.80061(10) 0.44419(8) 0.0193(2) Uani d . 1 . . C
H17 0.3642 0.8047 0.4970 0.023 Uiso calc R 1 . . H
C18 0.06398(14) 1.12653(13) 0.38476(11) 0.0319(3) Uani d . 1 . . C
H18A 0.1122 1.2228 0.4116 0.048 Uiso calc R 1 . . H
H18B -0.0303 1.1007 0.4304 0.048 Uiso calc R 1 . . H
H18C 0.0213 1.1327 0.3008 0.048 Uiso calc R 1 . . H
Cg1 0.47785 1.04201 0.28073 0.01 Uiso dum . . . . .

loop_
_atom_site_aniso_label
_atom_site_aniso_U_11
_atom_site_aniso_U_22
_atom_site_aniso_U_33
_atom_site_aniso_U_12
_atom_site_aniso_U_13
_atom_site_aniso_U_23
O1 0.0212(4) 0.0244(4) 0.0284(4) 0.0041(3) 0.0063(3) 0.0062(3)
N1 0.0270(4) 0.0162(4) 0.0244(4) 0.0000(3) 0.0029(3) 0.0011(3)
C1 0.0316(5) 0.0168(5) 0.0231(5) 0.0007(4) 0.0028(4) 0.0021(4)
C11 0.0207(5) 0.0161(5) 0.0194(4) -0.0019(3) 0.0000(3) -0.0016(3)
C12 0.0192(4) 0.0187(5) 0.0185(4) -0.0022(3) 0.0003(3) -0.0016(3)
C13 0.0235(5) 0.0193(5) 0.0223(5) 0.0006(4) -0.0015(4) 0.0016(4)
C14 0.0296(5) 0.0223(5) 0.0246(5) -0.0039(4) 0.0025(4) 0.0053(4)
C15 0.0263(5) 0.0270(5) 0.0293(5) -0.0028(4) 0.0092(4) 0.0022(4)
C16 0.0228(5) 0.0193(5) 0.0283(5) 0.0005(4) 0.0037(4) -0.0005(4)
C17 0.0214(4) 0.0173(4) 0.0189(4) -0.0019(4) 0.0011(3) -0.0019(3)
C18 0.0250(5) 0.0333(6) 0.0387(6) 0.0097(4) 0.0088(4) 0.0093(5)

loop_
_atom_type_symbol
_atom_type_description
_atom_type_scat_dispersion_real
_atom_type_scat_dispersion_imag
_atom_type_scat_source
C C 0.0033 0.0016 'International Tables Vol C Tables 4.2.6.8 and 6.1.1.4'
H H 0.0000 0.0000 'International Tables Vol C Tables 4.2.6.8 and 6.1.1.4'
N N 0.0061 0.0033 'International Tables Vol C Tables 4.2.6.8 and 6.1.1.4'
O O 0.0106 0.0060 'International Tables Vol C Tables 4.2.6.8 and 6.1.1.4'

loop_
_geom_angle_atom_site_label_1
_geom_angle_atom_site_label_2
_geom_angle_atom_site_label_3
_geom_angle_site_symmetry_1
_geom_angle_site_symmetry_3
_geom_angle
_geom_angle_publ_flag
C12 O1 C18 . . 116.67(8) y
C17 N1 C1 . . 117.28(8) y
N1 C1 C1 . 3_666 109.52(10) ?
N1 C1 H1A . . 109.8 ?
C1 C1 H1A 3_666 . 109.8 ?
N1 C1 H1B . . 109.8 ?
C1 C1 H1B 3_666 . 109.8 ?
H1A C1 H1B . . 108.2 ?
C16 C11 C12 . . 118.50(9) ?
C16 C11 C17 . . 120.57(9) y
C12 C11 C17 . . 120.93(8) y
O1 C12 C13 . . 123.21(9) y
O1 C12 C11 . . 116.66(8) y
C13 C12 C11 . . 120.13(9) ?
C14 C13 C12 . . 119.91(9) ?
C14 C13 H13 . . 120.0 ?
C12 C13 H13 . . 120.0 ?
C13 C14 C15 . . 120.88(9) ?
C13 C14 H14 . . 119.6 ?
C15 C14 H14 . . 119.6 ?
C16 C15 C14 . . 119.06(9) ?
C16 C15 H15 . . 120.5 ?
C14 C15 H15 . . 120.5 ?
C15 C16 C11 . . 121.52(9) ?
C15 C16 H16 . . 119.2 ?
C11 C16 H16 . . 119.2 ?
N1 C17 C11 . . 121.40(9) y
N1 C17 H17 . . 119.3 ?
C11 C17 H17 . . 119.3 ?
O1 C18 H18A . . 109.5 ?
O1 C18 H18B . . 109.5 ?
H18A C18 H18B . . 109.5 ?
O1 C18 H18C . . 109.5 ?
H18A C18 H18C . . 109.5 ?
H18B C18 H18C . . 109.5 ?

loop_
_geom_bond_atom_site_label_1
_geom_bond_atom_site_label_2
_geom_bond_site_symmetry_2
_geom_bond_distance
_geom_bond_publ_flag
O1 C12 . 1.3663(11) y
O1 C18 . 1.4375(12) y
N1 C17 . 1.2693(13) y
N1 C1 . 1.4579(12) y
C1 C1 3_666 1.5256(19) ?
C1 H1A . 0.99 ?
C1 H1B . 0.99 ?
C11 C16 . 1.3984(14) ?
C11 C12 . 1.4084(13) ?
C11 C17 . 1.4759(13) y
C12 C13 . 1.3954(13) ?
C13 C14 . 1.3869(14) ?
C13 H13 . 0.95 ?
C14 C15 . 1.3903(15) ?
C14 H14 . 0.95 ?
C15 C16 . 1.3876(14) ?
C15 H15 . 0.95 ?
C16 H16 . 0.95 ?
C17 H17 . 0.95 ?
C18 H18A . 0.98 ?
C18 H18B . 0.98 ?
C18 H18C . 0.98 ?

loop_
_geom_hbond_atom_site_label_D
_geom_hbond_atom_site_label_H
_geom_hbond_atom_site_label_A
_geom_hbond_site_symmetry_A
_geom_hbond_distance_DH
_geom_hbond_distance_HA
_geom_hbond_distance_DA
_geom_hbond_angle_DHA
_geom_hbond_publ_flag
C17 H17 Cg1 3_676 0.95 3.02 3.428 107 y

loop_
_geom_torsion_atom_site_label_1
_geom_torsion_atom_site_label_2
_geom_torsion_atom_site_label_3
_geom_torsion_atom_site_label_4
_geom_torsion_site_symmetry_4
_geom_torsion
C17 N1 C1 C1 3_666 117.42(11)
C18 O1 C12 C13 . -2.37(14)
C18 O1 C12 C11 . 178.32(9)
C16 C11 C12 O1 . 178.79(8)
C17 C11 C12 O1 . -1.68(13)
C16 C11 C12 C13 . -0.55(14)
C17 C11 C12 C13 . 178.98(8)
O1 C12 C13 C14 . -178.48(9)
C11 C12 C13 C14 . 0.81(14)
C12 C13 C14 C15 . -0.50(15)
C13 C14 C15 C16 . -0.07(16)
C14 C15 C16 C11 . 0.33(16)
C12 C11 C16 C15 . -0.02(15)
C17 C11 C16 C15 . -179.55(9)
C1 N1 C17 C11 . -179.39(8)
C16 C11 C17 N1 . -12.87(14)
C12 C11 C17 N1 . 167.61(9)
